data_2211318
loop_
_publ_author_name
'Rivera, Guillermina'
'Torrens, Hugo'
'Bern\`es, Sylvain'

_publ_section_title
'[(1,2:5,6-\h)-Cycloocta-1,5-diene]bis[2,3,5,6-tetrafluoro-4-(trifluoromethyl)benzenethiolato]platinum(II)'
_journal_coeditor_code CF2063
_journal_issue 12
_journal_name_full 'Acta Crystallographica Section E'
_journal_page_first m3287
_journal_page_last m3288
_journal_paper_doi 10.1107/S1600536806044436
_journal_volume 62
_journal_year 2006
_chemical_formula_iupac '[Pt (C7 F7 S)2 (C8 H12)]'
_chemical_formula_moiety 'C22 H12 F14 Pt S2'
_chemical_formula_sum 'C22 H12 F14 Pt S2'
_chemical_formula_weight 801.53
_chemical_name_systematic
;
[(1,2:5,6-\h)-Cycloocta-1,5-diene]bis[2,3,5,6-tetrafluoro-4-
(trifluoromethyl)benzenethiolato]platinum(II)
;
_space_group_IT_number 15
_symmetry_cell_setting monoclinic
_symmetry_space_group_name_Hall '-C 2yc'
_symmetry_space_group_name_H-M 'C 1 2/c 1'
_atom_sites_solution_hydrogens geom
_atom_sites_solution_primary direct
_atom_sites_solution_secondary difmap
_cell_angle_alpha 90.00
_cell_angle_beta 131.392(3)
_cell_angle_gamma 90.00
_cell_formula_units_Z 4
_cell_length_a 18.4374(15)
_cell_length_b 12.9716(10)
_cell_length_c 13.3604(11)
_cell_measurement_reflns_used 61
_cell_measurement_temperature 298.0(10)
_cell_measurement_theta_max 12.47
_cell_measurement_theta_min 4.69
_cell_volume 2397.1(4)
_computing_cell_refinement XSCANS
_computing_data_collection 'XSCANS (Siemens, 1996)'
_computing_data_reduction XSCANS
_computing_molecular_graphics SHELXTL-Plus
_computing_publication_material SHELXTL-Plus
_computing_structure_refinement SHELXTL-Plus
_computing_structure_solution 'SHELXTL-Plus (Sheldrick, 1998)'
_diffrn_ambient_temperature 298.0(10)
_diffrn_measured_fraction_theta_full 1.00
_diffrn_measured_fraction_theta_max 1.00
_diffrn_measurement_device_type 'Bruker P4'
_diffrn_measurement_method 2\q/\w
_diffrn_radiation_monochromator graphite
_diffrn_radiation_type MoK\a
_diffrn_radiation_wavelength 0.71073
_diffrn_reflns_av_R_equivalents 0.0208
_diffrn_reflns_av_sigmaI/netI 0.0386
_diffrn_reflns_limit_h_max 4
_diffrn_reflns_limit_h_min -25
_diffrn_reflns_limit_k_max 18
_diffrn_reflns_limit_k_min -1
_diffrn_reflns_limit_l_max 18
_diffrn_reflns_limit_l_min -14
_diffrn_reflns_number 4611
_diffrn_reflns_theta_full 29.99
_diffrn_reflns_theta_max 29.99
_diffrn_reflns_theta_min 2.15
_diffrn_standards_decay_% 1
_diffrn_standards_interval_count 97
_diffrn_standards_number 3
_exptl_absorpt_coefficient_mu 6.148
_exptl_absorpt_correction_T_max 0.290
_exptl_absorpt_correction_T_min 0.180
_exptl_absorpt_correction_type psi-scan
_exptl_absorpt_process_details '(XSCANS; Siemens, 1996)'
_exptl_crystal_colour yellow
_exptl_crystal_density_diffrn 2.221
_exptl_crystal_density_method 'not measured'
_exptl_crystal_description 'irregular fragment'
_exptl_crystal_F_000 1520
_exptl_crystal_size_max 0.38
_exptl_crystal_size_mid 0.28
_exptl_crystal_size_min 0.20
_refine_diff_density_max 0.782
_refine_diff_density_min -0.833
_refine_ls_extinction_method none
_refine_ls_goodness_of_fit_ref 1.026
_refine_ls_hydrogen_treatment constr
_refine_ls_matrix_type full
_refine_ls_number_parameters 205
_refine_ls_number_reflns 3499
_refine_ls_number_restraints 48
_refine_ls_restrained_S_all 1.035
_refine_ls_R_factor_all 0.0448
_refine_ls_R_factor_gt 0.0316
_refine_ls_shift/su_max 0.002
_refine_ls_shift/su_mean 0.000
_refine_ls_structure_factor_coef Fsqd
_refine_ls_weighting_details 'calc w=1/[\s^2^(Fo^2^)+(0.0237P)^2^+4.9564P] where P=(Fo^2^+2Fc^2^)/3'
_refine_ls_weighting_scheme calc
_refine_ls_wR_factor_gt 0.0653
_refine_ls_wR_factor_ref 0.0706
_reflns_number_gt 2908
_reflns_number_total 3499
_reflns_threshold_expression I>2\s(I)
_cod_data_source_file cf2063.cif
_cod_data_source_block I
_cod_original_cell_volume 2397.1(3)
_cod_original_sg_symbol_H-M 'C 2/c'
_cod_database_code 2211318
_cod_database_fobs_code 2211318

loop_
_symmetry_equiv_pos_as_xyz
'x, y, z'
'-x, y, -z+1/2'
'x+1/2, y+1/2, z'
'-x+1/2, y+1/2, -z+1/2'
'-x, -y, -z'
'x, -y, z-1/2'
'-x+1/2, -y+1/2, -z'
'x+1/2, -y+1/2, z-1/2'

loop_
_atom_site_type_symbol
_atom_site_label
_atom_site_fract_x
_atom_site_fract_y
_atom_site_fract_z
_atom_site_U_iso_or_equiv
_atom_site_adp_type
_atom_site_calc_flag
_atom_site_refinement_flags
_atom_site_occupancy
_atom_site_disorder_assembly
_atom_site_disorder_group
Pt Pt1 0.5000 0.516046(16) 0.7500 0.04292(8) Uani d S 1 . .
S S1 0.59287(9) 0.39631(8) 0.92142(10) 0.0572(3) Uani d . 1 . .
C C1 0.6158(3) 0.2910(3) 0.8632(4) 0.0443(8) Uani d . 1 . .
C C2 0.6424(3) 0.3002(3) 0.7878(5) 0.0535(10) Uani d . 1 . .
F F2 0.6521(3) 0.3941(2) 0.7557(4) 0.0850(10) Uani d . 1 . .
C C3 0.6592(3) 0.2163(4) 0.7439(5) 0.0583(11) Uani d . 1 . .
F F3 0.6821(3) 0.2338(3) 0.6684(4) 0.0948(11) Uani d . 1 . .
C C4 0.6510(3) 0.1171(4) 0.7719(4) 0.0571(11) Uani d . 1 A .
C C5 0.6286(3) 0.1071(3) 0.8518(4) 0.0553(10) Uani d . 1 . .
F F5 0.6201(3) 0.0131(2) 0.8848(4) 0.0868(11) Uani d . 1 . .
C C6 0.6117(3) 0.1920(3) 0.8953(4) 0.0480(9) Uani d . 1 . .
F F6 0.5886(2) 0.1756(2) 0.9705(3) 0.0743(8) Uani d . 1 . .
C C7 0.6629(4) 0.0237(4) 0.7174(5) 0.090(2) Uani d D 1 . .
C C8 0.3890(4) 0.6344(4) 0.6222(5) 0.0706(14) Uani d . 1 . .
H H8A 0.3241 0.6073 0.5500 0.085 Uiso calc R 1 . .
C C9 0.3934(6) 0.7149(6) 0.7047(8) 0.110(3) Uani d . 1 . .
H H9A 0.4016 0.7810 0.6792 0.132 Uiso calc R 1 . .
H H9B 0.3312 0.7165 0.6814 0.132 Uiso calc R 1 . .
C C10 0.4679(7) 0.7061(6) 0.8491(8) 0.125(3) Uani d . 1 . .
H H10A 0.4370 0.6855 0.8830 0.150 Uiso calc R 1 . .
H H10B 0.4955 0.7740 0.8850 0.150 Uiso calc R 1 . .
C C11 0.5496(4) 0.6318(4) 0.9027(5) 0.0715(14) Uani d . 1 . .
H H11A 0.5788 0.6025 0.9898 0.086 Uiso calc R 1 . .
F F711 0.7088(13) 0.0414(8) 0.6767(18) 0.192(8) Uani d PDU 0.671(16) A 1
F F721 0.5801(6) -0.0183(9) 0.6238(10) 0.211(11) Uani d PDU 0.671(16) A 1
F F731 0.7128(6) -0.0501(5) 0.8053(7) 0.089(3) Uani d PDU 0.671(16) A 1
F F712 0.7534(7) 0.008(3) 0.785(2) 0.29(3) Uani d PDU 0.329(16) A 2
F F722 0.6260(16) 0.0472(12) 0.5967(12) 0.118(7) Uani d PDU 0.329(16) A 2
F F732 0.615(2) -0.0560(12) 0.700(3) 0.212(19) Uani d PDU 0.329(16) A 2

loop_
_atom_site_aniso_label
_atom_site_aniso_U_11
_atom_site_aniso_U_22
_atom_site_aniso_U_33
_atom_site_aniso_U_12
_atom_site_aniso_U_13
_atom_site_aniso_U_23
Pt1 0.05113(13) 0.03173(10) 0.04706(12) 0.000 0.03295(10) 0.000
S1 0.0691(7) 0.0427(5) 0.0444(5) 0.0077(5) 0.0309(5) 0.0001(4)
C1 0.040(2) 0.0393(19) 0.045(2) 0.0002(15) 0.0244(17) 0.0005(15)
C2 0.053(2) 0.047(2) 0.065(3) 0.0009(18) 0.041(2) 0.0108(19)
F2 0.107(3) 0.0570(17) 0.134(3) 0.0018(16) 0.098(2) 0.0203(18)
C3 0.057(3) 0.071(3) 0.059(2) 0.017(2) 0.043(2) 0.016(2)
F3 0.124(3) 0.104(3) 0.117(3) 0.032(2) 0.105(3) 0.030(2)
C4 0.059(3) 0.057(3) 0.052(2) 0.015(2) 0.035(2) 0.0044(19)
C5 0.064(3) 0.040(2) 0.057(2) 0.0076(19) 0.038(2) 0.0100(18)
F5 0.136(3) 0.0408(14) 0.112(3) 0.0127(16) 0.094(3) 0.0170(15)
C6 0.051(2) 0.047(2) 0.046(2) 0.0053(17) 0.0323(19) 0.0080(17)
F6 0.115(2) 0.0602(16) 0.088(2) 0.0165(16) 0.084(2) 0.0212(15)
C7 0.094(5) 0.098(5) 0.059(3) 0.041(4) 0.043(3) 0.000(3)
C8 0.073(3) 0.048(3) 0.069(3) 0.016(2) 0.037(3) 0.009(2)
C9 0.113(6) 0.094(5) 0.115(5) 0.043(4) 0.072(5) 0.002(4)
C10 0.181(9) 0.096(5) 0.116(6) 0.057(5) 0.106(6) 0.003(4)
C11 0.099(4) 0.043(2) 0.066(3) 0.000(2) 0.052(3) -0.015(2)
F711 0.36(2) 0.121(7) 0.306(19) 0.101(11) 0.31(2) 0.067(10)
F721 0.116(8) 0.205(15) 0.110(7) 0.070(9) -0.011(6) -0.097(8)
F731 0.109(6) 0.047(3) 0.100(5) 0.025(3) 0.064(5) 0.001(3)
F712 0.097(14) 0.42(5) 0.16(2) 0.11(2) 0.007(13) -0.18(3)
F722 0.20(2) 0.097(11) 0.113(11) -0.038(12) 0.128(14) -0.049(9)
F732 0.47(6) 0.045(8) 0.34(4) -0.09(2) 0.37(4) -0.069(16)

loop_
_atom_type_symbol
_atom_type_description
_atom_type_scat_dispersion_real
_atom_type_scat_dispersion_imag
_atom_type_scat_source
C C 0.0033 0.0016 'International Tables Vol C Tables 4.2.6.8 and 6.1.1.4'
H H 0.0000 0.0000 'International Tables Vol C Tables 4.2.6.8 and 6.1.1.4'
F F 0.0171 0.0103 'International Tables Vol C Tables 4.2.6.8 and 6.1.1.4'
S S 0.1246 0.1234 'International Tables Vol C Tables 4.2.6.8 and 6.1.1.4'
Pt Pt -1.7033 8.3905 'International Tables Vol C Tables 4.2.6.8 and 6.1.1.4'

loop_
_geom_angle_atom_site_label_1
_geom_angle_atom_site_label_2
_geom_angle_atom_site_label_3
_geom_angle_site_symmetry_1
_geom_angle_site_symmetry_3
_geom_angle
_geom_angle_publ_flag
C11 Pt1 C8 . . 81.1(2) yes
C11 Pt1 C11 . 2_656 93.3(3) yes
C8 Pt1 C8 2_656 . 91.4(3) yes
C8 Pt1 S1 . . 158.78(16) yes
C8 Pt1 S1 2_656 . 90.04(15) yes
C11 Pt1 S1 . . 87.63(15) yes
C11 Pt1 S1 . 2_656 163.48(17) yes
S1 Pt1 S1 2_656 . 96.15(5) yes
C1 S1 Pt1 . . 108.63(13) yes
C11 Pt1 C8 . 2_656 36.5(2) ?
C11 Pt1 C8 2_656 2_656 81.1(2) ?
C11 Pt1 C8 2_656 . 36.5(2) ?
C8 Pt1 S1 . 2_656 90.04(15) ?
C11 Pt1 S1 2_656 2_656 87.63(15) ?
C8 Pt1 S1 2_656 2_656 158.78(16) ?
C11 Pt1 S1 2_656 . 163.48(17) ?
C6 C1 C2 . . 115.3(4) ?
C6 C1 S1 . . 120.7(3) ?
C2 C1 S1 . . 124.0(3) ?
F2 C2 C3 . . 118.1(4) ?
F2 C2 C1 . . 119.8(4) ?
C3 C2 C1 . . 122.2(4) ?
F3 C3 C2 . . 117.4(4) ?
F3 C3 C4 . . 120.4(4) ?
C2 C3 C4 . . 122.2(4) ?
C3 C4 C5 . . 116.1(4) ?
C3 C4 C7 . . 123.1(4) ?
C5 C4 C7 . . 120.8(5) ?
F5 C5 C6 . . 118.8(4) ?
F5 C5 C4 . . 119.9(4) ?
C6 C5 C4 . . 121.2(4) ?
F6 C6 C1 . . 119.5(4) ?
F6 C6 C5 . . 117.6(4) ?
C1 C6 C5 . . 122.9(4) ?
F721 C7 F711 . . 110.5(9) ?
F721 C7 F731 . . 103.8(7) ?
F711 C7 F731 . . 103.9(7) ?
F732 C7 F712 . . 114.8(14) ?
F732 C7 F722 . . 103.3(11) ?
F712 C7 F722 . . 106.4(12) ?
F732 C7 C4 . . 115.9(10) ?
F712 C7 C4 . . 108.8(10) ?
F721 C7 C4 . . 110.6(6) ?
F711 C7 C4 . . 114.0(7) ?
F722 C7 C4 . . 106.6(8) ?
F731 C7 C4 . . 113.4(5) ?
C11 C8 C9 2_656 . 123.3(6) ?
C11 C8 Pt1 2_656 . 71.3(3) ?
C9 C8 Pt1 . . 110.5(4) ?
C11 C8 H8A 2_656 . 114.6 ?
C9 C8 H8A . . 114.6 ?
Pt1 C8 H8A . . 114.6 ?
C10 C9 C8 . . 118.1(5) ?
C10 C9 H9A . . 107.8 ?
C8 C9 H9A . . 107.8 ?
C10 C9 H9B . . 107.8 ?
C8 C9 H9B . . 107.8 ?
H9A C9 H9B . . 107.1 ?
C9 C10 C11 . . 116.7(5) ?
C9 C10 H10A . . 108.1 ?
C11 C10 H10A . . 108.1 ?
C9 C10 H10B . . 108.1 ?
C11 C10 H10B . . 108.1 ?
H10A C10 H10B . . 107.3 ?
C8 C11 C10 2_656 . 126.3(6) ?
C8 C11 Pt1 2_656 . 72.2(3) ?
C10 C11 Pt1 . . 109.0(4) ?
C8 C11 H11A 2_656 . 113.8 ?
C10 C11 H11A . . 113.8 ?
Pt1 C11 H11A . . 113.8 ?

loop_
_geom_bond_atom_site_label_1
_geom_bond_atom_site_label_2
_geom_bond_site_symmetry_2
_geom_bond_distance
_geom_bond_publ_flag
Pt1 S1 . 2.3245(11) yes
Pt1 C8 . 2.200(5) yes
Pt1 C11 . 2.188(4) yes
Pt1 C11 2_656 2.188(4) ?
Pt1 C8 2_656 2.200(5) ?
Pt1 S1 2_656 2.3245(11) ?
S1 C1 . 1.756(4) ?
C1 C6 . 1.372(6) ?
C1 C2 . 1.387(6) ?
C2 F2 . 1.342(5) ?
C2 C3 . 1.365(7) ?
C3 F3 . 1.346(5) ?
C3 C4 . 1.376(7) ?
C4 C5 . 1.384(6) ?
C4 C7 . 1.502(7) ?
C5 F5 . 1.340(5) ?
C5 C6 . 1.374(6) ?
C6 F6 . 1.343(5) ?
C7 F732 . 1.277(9) ?
C7 F712 . 1.283(9) ?
C7 F721 . 1.291(8) ?
C7 F711 . 1.293(8) ?
C7 F722 . 1.306(8) ?
C7 F731 . 1.310(7) ?
C8 C11 2_656 1.376(8) yes
C8 C9 . 1.481(8) ?
C8 H8A . 0.980 ?
C9 C10 . 1.455(10) ?
C9 H9A . 0.970 ?
C9 H9B . 0.970 ?
C10 C11 . 1.511(8) ?
C10 H10A . 0.970 ?
C10 H10B . 0.970 ?
C11 C8 2_656 1.376(8) ?
C11 H11A . 0.980 ?

loop_
_geom_torsion_atom_site_label_1
_geom_torsion_atom_site_label_2
_geom_torsion_atom_site_label_3
_geom_torsion_atom_site_label_4
_geom_torsion_site_symmetry_1
_geom_torsion_site_symmetry_4
_geom_torsion
C11 Pt1 S1 C1 . . -159.3(2)
C11 Pt1 S1 C1 2_656 . -65.7(5)
C8 Pt1 S1 C1 2_656 . -122.8(2)
C8 Pt1 S1 C1 . . 143.1(4)
S1 Pt1 S1 C1 2_656 . 36.84(14)
Pt1 S1 C1 C6 . . -138.8(3)
Pt1 S1 C1 C2 . . 43.7(4)
C6 C1 C2 F2 . . -177.5(4)
S1 C1 C2 F2 . . 0.1(6)
C6 C1 C2 C3 . . 2.7(7)
S1 C1 C2 C3 . . -179.7(4)
F2 C2 C3 F3 . . -1.5(7)
C1 C2 C3 F3 . . 178.3(4)
F2 C2 C3 C4 . . 180.0(5)
C1 C2 C3 C4 . . -0.2(8)
F3 C3 C4 C5 . . 179.1(4)
C2 C3 C4 C5 . . -2.5(7)
F3 C3 C4 C7 . . -2.4(8)
C2 C3 C4 C7 . . 176.0(5)
C3 C4 C5 F5 . . -179.4(5)
C7 C4 C5 F5 . . 2.0(7)
C3 C4 C5 C6 . . 2.6(7)
C7 C4 C5 C6 . . -175.9(4)
C2 C1 C6 F6 . . 178.6(4)
S1 C1 C6 F6 . . 0.9(6)
C2 C1 C6 C5 . . -2.6(6)
S1 C1 C6 C5 . . 179.7(4)
F5 C5 C6 F6 . . 0.8(7)
C4 C5 C6 F6 . . 178.8(4)
F5 C5 C6 C1 . . -178.0(4)
C4 C5 C6 C1 . . 0.0(7)
C3 C4 C7 F732 . . -150.5(17)
C5 C4 C7 F732 . . 28.0(17)
C3 C4 C7 F712 . . 78(2)
C5 C4 C7 F712 . . -103.3(19)
C3 C4 C7 F721 . . -105.6(10)
C5 C4 C7 F721 . . 72.8(10)
C3 C4 C7 F711 . . 19.6(11)
C5 C4 C7 F711 . . -162.0(10)
C3 C4 C7 F722 . . -36.1(12)
C5 C4 C7 F722 . . 142.3(11)
C3 C4 C7 F731 . . 138.2(6)
C5 C4 C7 F731 . . -43.3(8)
C11 Pt1 C8 C11 . 2_656 108.0(4)
C8 Pt1 C8 C11 2_656 2_656 72.9(3)
S1 Pt1 C8 C11 2_656 2_656 -86.0(3)
S1 Pt1 C8 C11 . 2_656 166.7(3)
C11 Pt1 C8 C9 . . -11.4(5)
C11 Pt1 C8 C9 2_656 . -119.5(7)
C8 Pt1 C8 C9 2_656 . -46.6(5)
S1 Pt1 C8 C9 2_656 . 154.6(5)
S1 Pt1 C8 C9 . . 47.3(8)
C11 C8 C9 C10 2_656 . -78.7(10)
Pt1 C8 C9 C10 . . 1.8(10)
C8 C9 C10 C11 . . 15.0(12)
C9 C10 C11 C8 . 2_656 57.9(11)
C9 C10 C11 Pt1 . . -23.5(10)
C11 Pt1 C11 C8 2_656 2_656 -70.2(3)
C8 Pt1 C11 C8 . 2_656 -104.8(4)
S1 Pt1 C11 C8 2_656 2_656 -163.0(4)
S1 Pt1 C11 C8 . 2_656 93.3(3)
C11 Pt1 C11 C10 2_656 . 52.9(5)
C8 Pt1 C11 C10 2_656 . 123.1(6)
C8 Pt1 C11 C10 . . 18.4(5)
S1 Pt1 C11 C10 2_656 . -39.9(9)
S1 Pt1 C11 C10 . . -143.6(5)
